data_7231167
loop_
_publ_author_name
'Xu, Lei'
'Jiang, Liping'
'Li, Shasha'
'Zhang, Guofang'
'Zhang, Weiqiang'
'Gao, Ziwei'

_publ_section_title
;
 Reaction of FcC&#xE002;CC(O)R (Fc = ferrocenyl) with Ru3(CO)12 leading to
 unexpected nitro-group reduced ruthenoles and 1,2-CO-inserted
 triruthenium clusters
;
_journal_issue 45
_journal_name_full 'RSC Advances'
_journal_page_first 25268
_journal_paper_doi 10.1039/C8RA04548H
_journal_volume 8
_journal_year 2018
_chemical_formula_sum 'C44 H28 Fe2 O8 Ru2'
_chemical_formula_weight 998.50
_chemical_name_systematic
; 
 ? 
;
_space_group_IT_number 14
_symmetry_cell_setting monoclinic
_symmetry_space_group_name_Hall '-P 2ybc'
_symmetry_space_group_name_H-M 'P 1 21/c 1'
_atom_sites_solution_hydrogens geom
_atom_sites_solution_primary direct
_atom_sites_solution_secondary difmap
_audit_creation_method SHELXL-97
_audit_update_record
;
2018-03-30 deposited with the CCDC.
2018-07-09 downloaded from the CCDC.
;
_cell_angle_alpha 90.00
_cell_angle_beta 96.503(2)
_cell_angle_gamma 90.00
_cell_formula_units_Z 4
_cell_length_a 9.8872(5)
_cell_length_b 24.2002(12)
_cell_length_c 15.6004(8)
_cell_measurement_reflns_used 43280
_cell_measurement_temperature 296(2)
_cell_measurement_theta_max 26.37
_cell_measurement_theta_min 2.23
_cell_volume 3708.7(3)
_computing_structure_refinement 'SHELXL-97 (Sheldrick, 1997)'
_computing_structure_solution 'SHELXS-97 (Sheldrick, 1990)'
_diffrn_ambient_temperature 296(2)
_diffrn_measured_fraction_theta_full 0.999
_diffrn_measured_fraction_theta_max 0.999
_diffrn_measurement_device_type 'Bruker SMART CCD area-detector'
_diffrn_radiation_monochromator graphite
_diffrn_radiation_source 'fine-focus sealed tube'
_diffrn_radiation_type MoK\a
_diffrn_radiation_wavelength 0.71073
_diffrn_reflns_av_R_equivalents 0.0530
_diffrn_reflns_av_sigmaI/netI 0.0217
_diffrn_reflns_limit_h_max 12
_diffrn_reflns_limit_h_min -12
_diffrn_reflns_limit_k_max 29
_diffrn_reflns_limit_k_min -29
_diffrn_reflns_limit_l_max 19
_diffrn_reflns_limit_l_min -19
_diffrn_reflns_number 89603
_diffrn_reflns_theta_full 26.00
_diffrn_reflns_theta_max 26.00
_diffrn_reflns_theta_min 2.07
_exptl_absorpt_coefficient_mu 1.622
_exptl_absorpt_correction_T_max 0.8546
_exptl_absorpt_correction_T_min 0.8168
_exptl_absorpt_correction_type multi-scan
_exptl_absorpt_process_details sadabs
_exptl_crystal_colour colorless
_exptl_crystal_density_diffrn 1.788
_exptl_crystal_density_method 'not measured'
_exptl_crystal_description block
_exptl_crystal_F_000 1984
_exptl_crystal_size_max 0.13
_exptl_crystal_size_mid 0.12
_exptl_crystal_size_min 0.10
_refine_diff_density_max 0.383
_refine_diff_density_min -0.501
_refine_diff_density_rms 0.073
_refine_ls_extinction_method none
_refine_ls_goodness_of_fit_ref 1.074
_refine_ls_hydrogen_treatment constr
_refine_ls_matrix_type full
_refine_ls_number_parameters 505
_refine_ls_number_reflns 7292
_refine_ls_number_restraints 0
_refine_ls_restrained_S_all 1.074
_refine_ls_R_factor_all 0.0315
_refine_ls_R_factor_gt 0.0245
_refine_ls_shift/su_max 0.004
_refine_ls_shift/su_mean 0.000
_refine_ls_structure_factor_coef Fsqd
_refine_ls_weighting_details 'calc w=1/[\s^2^(Fo^2^)+(0.0164P)^2^+4.5840P] where P=(Fo^2^+2Fc^2^)/3'
_refine_ls_weighting_scheme calc
_refine_ls_wR_factor_gt 0.0501
_refine_ls_wR_factor_ref 0.0529
_reflns_number_gt 6412
_reflns_number_total 7292
_reflns_threshold_expression >2sigma(I)
_cod_data_source_file c8ra04548h2.cif
_cod_data_source_block 1_CCDC2
_cod_original_sg_symbol_H-M P2(1)/c
_cod_database_code 7231167

loop_
_symmetry_equiv_pos_as_xyz
'x, y, z'
'-x, y+1/2, -z+1/2'
'-x, -y, -z'
'x, -y-1/2, z-1/2'

loop_
_atom_site_label
_atom_site_type_symbol
_atom_site_fract_x
_atom_site_fract_y
_atom_site_fract_z
_atom_site_U_iso_or_equiv
_atom_site_adp_type
_atom_site_occupancy
_atom_site_symmetry_multiplicity
_atom_site_calc_flag
_atom_site_refinement_flags
Ru1 Ru 0.024845(19) 0.296823(7) 0.997044(12) 0.01694(5) Uani 1 1 d .
Ru2 Ru 0.284483(18) 0.298506(7) 1.075096(12) 0.01487(5) Uani 1 1 d .
Fe1 Fe 0.46652(3) 0.425332(13) 0.84771(2) 0.01759(8) Uani 1 1 d .
Fe2 Fe 0.51107(4) 0.154771(13) 0.95993(2) 0.01863(8) Uani 1 1 d .
C1 C 0.4172(2) 0.34894(9) 0.90279(14) 0.0160(5) Uani 1 1 d .
C2 C 0.5277(2) 0.37628(10) 0.95305(16) 0.0218(5) Uani 1 1 d .
H2 H 0.5301 0.3872 1.0137 0.026 Uiso 1 1 calc R
C3 C 0.6346(3) 0.38416(10) 0.89973(17) 0.0269(6) Uani 1 1 d .
H3 H 0.7238 0.4006 0.9179 0.032 Uiso 1 1 calc R
C4 C 0.5902(3) 0.36315(10) 0.81697(17) 0.0254(6) Uani 1 1 d .
H4 H 0.6433 0.3626 0.7676 0.030 Uiso 1 1 calc R
C5 C 0.4566(3) 0.34206(9) 0.81797(15) 0.0200(5) Uani 1 1 d .
H5 H 0.4006 0.3255 0.7688 0.024 Uiso 1 1 calc R
C6 C 0.3565(3) 0.49612(10) 0.8666(2) 0.0358(7) Uani 1 1 d .
H6 H 0.2949 0.5013 0.9110 0.043 Uiso 1 1 calc R
C7 C 0.4961(3) 0.50725(10) 0.8760(2) 0.0374(7) Uani 1 1 d .
H7 H 0.5490 0.5223 0.9277 0.045 Uiso 1 1 calc R
C8 C 0.5470(3) 0.49397(11) 0.7978(2) 0.0426(8) Uani 1 1 d .
H8 H 0.6411 0.4986 0.7849 0.051 Uiso 1 1 calc R
C9 C 0.4369(4) 0.47471(11) 0.74075(19) 0.0442(8) Uani 1 1 d .
H9 H 0.4409 0.4629 0.6810 0.053 Uiso 1 1 calc R
C10 C 0.3203(3) 0.47610(11) 0.7837(2) 0.0375(7) Uani 1 1 d .
H10 H 0.2287 0.4648 0.7596 0.045 Uiso 1 1 calc R
C11 C 0.2995(2) 0.32029(9) 0.93531(14) 0.0153(5) Uani 1 1 d .
C12 C 0.1807(2) 0.34497(9) 0.95984(14) 0.0163(5) Uani 1 1 d .
C13 C 0.1509(2) 0.40528(9) 0.95159(15) 0.0180(5) Uani 1 1 d .
C14 C 0.0669(2) 0.42142(9) 0.86944(15) 0.0192(5) Uani 1 1 d .
C15 C 0.0577(3) 0.38826(10) 0.79634(16) 0.0242(5) Uani 1 1 d .
H15 H 0.1033 0.3546 0.7981 0.029 Uiso 1 1 calc R
C16 C -0.0189(3) 0.40482(11) 0.72075(17) 0.0311(6) Uani 1 1 d .
H16 H -0.0242 0.3824 0.6720 0.037 Uiso 1 1 calc R
C17 C -0.0870(3) 0.45454(12) 0.71806(19) 0.0349(7) Uani 1 1 d .
H17 H -0.1390 0.4657 0.6676 0.042 Uiso 1 1 calc R
C18 C -0.0778(3) 0.48799(11) 0.7908(2) 0.0344(7) Uani 1 1 d .
H18 H -0.1234 0.5217 0.7886 0.041 Uiso 1 1 calc R
C19 C -0.0019(3) 0.47177(10) 0.86599(17) 0.0257(6) Uani 1 1 d .
H19 H 0.0035 0.4944 0.9144 0.031 Uiso 1 1 calc R
C20 C 0.4056(2) 0.22416(9) 0.91328(14) 0.0170(5) Uani 1 1 d .
C21 C 0.3808(3) 0.17790(9) 0.85571(15) 0.0199(5) Uani 1 1 d .
H21 H 0.2918 0.1613 0.8374 0.024 Uiso 1 1 calc R
C22 C 0.5073(3) 0.16076(10) 0.82959(15) 0.0230(5) Uani 1 1 d .
H22 H 0.5206 0.1302 0.7902 0.028 Uiso 1 1 calc R
C23 C 0.6111(3) 0.19503(10) 0.87075(16) 0.0232(5) Uani 1 1 d .
H23 H 0.7085 0.1923 0.8649 0.028 Uiso 1 1 calc R
C24 C 0.5494(2) 0.23392(9) 0.92234(16) 0.0202(5) Uani 1 1 d .
H24 H 0.5974 0.2624 0.9588 0.024 Uiso 1 1 calc R
C25 C 0.4608(3) 0.13269(11) 1.07933(17) 0.0280(6) Uani 1 1 d .
H25 H 0.3973 0.1523 1.1125 0.034 Uiso 1 1 calc R
C26 C 0.4265(3) 0.08983(11) 1.01862(18) 0.0336(7) Uani 1 1 d .
H26 H 0.3353 0.0745 1.0027 0.040 Uiso 1 1 calc R
C27 C 0.5474(4) 0.07315(11) 0.9852(2) 0.0418(8) Uani 1 1 d .
H27 H 0.5546 0.0442 0.9421 0.050 Uiso 1 1 calc R
C28 C 0.6561(3) 0.10548(13) 1.0248(2) 0.0395(7) Uani 1 1 d .
H28 H 0.7515 0.1028 1.0138 0.047 Uiso 1 1 calc R
C29 C 0.6029(3) 0.14229(12) 1.08329(17) 0.0328(6) Uani 1 1 d .
H29 H 0.6549 0.1697 1.1196 0.039 Uiso 1 1 calc R
C30 C 0.2969(2) 0.25908(9) 0.94314(14) 0.0157(5) Uani 1 1 d .
C31 C 0.1774(2) 0.23999(9) 0.97566(15) 0.0170(5) Uani 1 1 d .
C32 C 0.1432(2) 0.18098(9) 0.99261(16) 0.0209(5) Uani 1 1 d .
C33 C 0.0590(2) 0.15055(10) 0.92149(17) 0.0242(5) Uani 1 1 d .
C34 C 0.0257(3) 0.17323(11) 0.84000(17) 0.0270(6) Uani 1 1 d .
H34 H 0.0604 0.2076 0.8272 0.032 Uiso 1 1 calc R
C35 C -0.0585(3) 0.14521(12) 0.7777(2) 0.0381(7) Uani 1 1 d .
H35 H -0.0809 0.1610 0.7237 0.046 Uiso 1 1 calc R
C36 C -0.1093(3) 0.09398(13) 0.7955(2) 0.0476(9) Uani 1 1 d .
H36 H -0.1666 0.0753 0.7538 0.057 Uiso 1 1 calc R
C37 C -0.0745(4) 0.07061(13) 0.8754(2) 0.0513(10) Uani 1 1 d .
H37 H -0.1078 0.0358 0.8870 0.062 Uiso 1 1 calc R
C38 C 0.0093(3) 0.09811(11) 0.9389(2) 0.0356(7) Uani 1 1 d .
H38 H 0.0323 0.0818 0.9926 0.043 Uiso 1 1 calc R
C39 C -0.0902(3) 0.29090(10) 0.89070(17) 0.0234(5) Uani 1 1 d .
C40 C -0.0689(3) 0.35954(10) 1.04149(16) 0.0230(5) Uani 1 1 d .
C41 C -0.0742(3) 0.24559(10) 1.06336(18) 0.0264(6) Uani 1 1 d .
C42 C 0.4774(3) 0.28751(11) 1.11224(16) 0.0272(6) Uani 1 1 d .
C43 C 0.2773(3) 0.36279(10) 1.14584(16) 0.0215(5) Uani 1 1 d .
C44 C 0.2212(3) 0.25601(10) 1.16562(16) 0.0235(5) Uani 1 1 d .
O1 O 0.18028(18) 0.43819(7) 1.00993(11) 0.0251(4) Uani 1 1 d .
O2 O 0.16438(18) 0.16037(7) 1.06429(11) 0.0263(4) Uani 1 1 d .
O3 O -0.15296(19) 0.28697(8) 0.82529(12) 0.0321(4) Uani 1 1 d .
O4 O -0.1207(2) 0.39656(8) 1.06840(12) 0.0328(4) Uani 1 1 d .
O5 O -0.1265(2) 0.21583(9) 1.10527(15) 0.0458(6) Uani 1 1 d .
O6 O 0.5883(2) 0.28238(10) 1.13714(14) 0.0455(6) Uani 1 1 d .
O7 O 0.2699(2) 0.39874(7) 1.19152(11) 0.0322(4) Uani 1 1 d .
O8 O 0.1820(2) 0.23291(7) 1.22136(12) 0.0326(4) Uani 1 1 d .

loop_
_atom_site_aniso_label
_atom_site_aniso_U_11
_atom_site_aniso_U_22
_atom_site_aniso_U_33
_atom_site_aniso_U_23
_atom_site_aniso_U_13
_atom_site_aniso_U_12
Ru1 0.01488(10) 0.01368(9) 0.02276(10) -0.00039(7) 0.00430(7) 0.00106(7)
Ru2 0.01646(10) 0.01118(9) 0.01732(10) 0.00012(7) 0.00351(7) 0.00098(7)
Fe1 0.01897(18) 0.01277(15) 0.02123(18) 0.00194(13) 0.00311(14) -0.00141(13)
Fe2 0.02188(18) 0.01352(16) 0.02118(18) 0.00264(13) 0.00546(14) 0.00334(13)
C1 0.0186(12) 0.0100(10) 0.0196(12) 0.0022(9) 0.0029(9) 0.0020(9)
C2 0.0236(13) 0.0198(12) 0.0212(12) 0.0032(10) -0.0007(10) -0.0027(10)
C3 0.0155(12) 0.0265(13) 0.0376(15) 0.0118(11) -0.0013(11) -0.0013(10)
C4 0.0263(14) 0.0222(12) 0.0297(14) 0.0065(10) 0.0118(11) 0.0062(10)
C5 0.0279(13) 0.0130(11) 0.0200(12) 0.0008(9) 0.0062(10) 0.0014(10)
C6 0.0436(18) 0.0180(13) 0.0493(18) 0.0109(12) 0.0210(15) 0.0112(12)
C7 0.0489(19) 0.0120(12) 0.0485(18) -0.0032(12) -0.0064(14) -0.0038(12)
C8 0.0342(17) 0.0178(13) 0.081(2) 0.0157(14) 0.0293(17) 0.0008(12)
C9 0.088(3) 0.0176(13) 0.0286(16) 0.0083(12) 0.0126(16) 0.0058(15)
C10 0.0351(17) 0.0174(13) 0.057(2) 0.0151(13) -0.0086(14) -0.0036(11)
C11 0.0179(12) 0.0140(10) 0.0139(11) -0.0001(9) 0.0011(9) 0.0005(9)
C12 0.0197(12) 0.0135(10) 0.0153(11) 0.0001(9) -0.0008(9) 0.0011(9)
C13 0.0167(12) 0.0150(11) 0.0235(12) -0.0007(10) 0.0069(9) 0.0010(9)
C14 0.0196(12) 0.0139(11) 0.0248(13) 0.0018(9) 0.0054(10) -0.0004(9)
C15 0.0278(14) 0.0157(11) 0.0288(14) -0.0010(10) 0.0023(11) 0.0010(10)
C16 0.0376(16) 0.0290(14) 0.0253(14) 0.0000(11) -0.0022(12) -0.0060(12)
C17 0.0310(15) 0.0373(16) 0.0339(16) 0.0117(13) -0.0067(12) 0.0010(12)
C18 0.0307(16) 0.0224(13) 0.0496(18) 0.0097(12) 0.0022(13) 0.0104(11)
C19 0.0266(14) 0.0187(12) 0.0326(14) -0.0001(10) 0.0072(11) 0.0070(10)
C20 0.0206(12) 0.0132(10) 0.0181(12) 0.0026(9) 0.0061(9) 0.0024(9)
C21 0.0229(13) 0.0186(11) 0.0185(12) -0.0002(9) 0.0031(10) 0.0034(10)
C22 0.0295(14) 0.0210(12) 0.0195(12) -0.0006(10) 0.0081(10) 0.0063(10)
C23 0.0224(13) 0.0210(12) 0.0282(13) 0.0064(10) 0.0117(10) 0.0041(10)
C24 0.0205(12) 0.0137(11) 0.0274(13) 0.0029(10) 0.0064(10) 0.0005(9)
C25 0.0313(15) 0.0288(13) 0.0244(13) 0.0112(11) 0.0062(11) 0.0027(11)
C26 0.0431(17) 0.0210(13) 0.0364(16) 0.0129(11) 0.0036(13) -0.0052(12)
C27 0.069(2) 0.0158(13) 0.0423(18) 0.0101(12) 0.0135(16) 0.0150(14)
C28 0.0345(16) 0.0407(17) 0.0443(18) 0.0218(14) 0.0086(14) 0.0183(14)
C29 0.0324(16) 0.0380(15) 0.0272(14) 0.0122(12) -0.0003(12) 0.0033(12)
C30 0.0177(12) 0.0140(10) 0.0154(11) -0.0005(9) 0.0021(9) 0.0008(9)
C31 0.0171(12) 0.0138(10) 0.0202(12) -0.0016(9) 0.0024(9) 0.0001(9)
C32 0.0186(12) 0.0146(11) 0.0320(14) -0.0025(10) 0.0134(10) 0.0012(9)
C33 0.0200(13) 0.0174(11) 0.0377(15) -0.0096(11) 0.0146(11) -0.0034(10)
C34 0.0250(14) 0.0245(13) 0.0332(15) -0.0084(11) 0.0110(11) -0.0013(11)
C35 0.0360(17) 0.0419(17) 0.0370(16) -0.0200(14) 0.0069(13) -0.0021(13)
C36 0.046(2) 0.0459(19) 0.053(2) -0.0315(17) 0.0128(16) -0.0157(15)
C37 0.055(2) 0.0284(16) 0.076(3) -0.0267(17) 0.0300(19) -0.0229(15)
C38 0.0428(17) 0.0191(13) 0.0490(18) -0.0090(12) 0.0222(14) -0.0095(12)
C39 0.0194(13) 0.0175(12) 0.0343(15) -0.0017(10) 0.0076(11) 0.0012(10)
C40 0.0219(13) 0.0249(13) 0.0221(13) 0.0031(10) 0.0016(10) 0.0007(10)
C41 0.0184(13) 0.0242(13) 0.0374(15) 0.0006(12) 0.0067(11) 0.0051(10)
C42 0.0293(15) 0.0295(14) 0.0227(13) -0.0081(11) 0.0027(11) 0.0039(11)
C43 0.0246(13) 0.0187(12) 0.0212(12) 0.0057(10) 0.0020(10) 0.0017(10)
C44 0.0292(14) 0.0165(11) 0.0244(13) -0.0026(10) 0.0013(11) 0.0006(10)
O1 0.0353(10) 0.0162(8) 0.0238(9) -0.0039(7) 0.0030(8) 0.0008(7)
O2 0.0311(10) 0.0186(8) 0.0304(10) 0.0048(8) 0.0087(8) 0.0004(7)
O3 0.0273(10) 0.0346(11) 0.0327(11) -0.0062(8) -0.0035(9) 0.0001(8)
O4 0.0378(11) 0.0281(10) 0.0328(11) -0.0060(8) 0.0058(9) 0.0144(9)
O5 0.0341(12) 0.0403(12) 0.0666(15) 0.0217(11) 0.0212(11) -0.0018(10)
O6 0.0240(11) 0.0699(15) 0.0404(12) -0.0155(11) -0.0061(9) 0.0138(10)
O7 0.0540(13) 0.0175(9) 0.0250(10) -0.0041(8) 0.0041(9) 0.0049(8)
O8 0.0486(12) 0.0251(9) 0.0260(10) 0.0048(8) 0.0124(9) -0.0045(9)

loop_
_atom_type_symbol
_atom_type_description
_atom_type_scat_dispersion_real
_atom_type_scat_dispersion_imag
_atom_type_scat_source
C C 0.0033 0.0016 'International Tables Vol C Tables 4.2.6.8 and 6.1.1.4'
H H 0.0000 0.0000 'International Tables Vol C Tables 4.2.6.8 and 6.1.1.4'
O O 0.0106 0.0060 'International Tables Vol C Tables 4.2.6.8 and 6.1.1.4'
Ru Ru -1.2594 0.8363 'International Tables Vol C Tables 4.2.6.8 and 6.1.1.4'
Fe Fe 0.3463 0.8444 'International Tables Vol C Tables 4.2.6.8 and 6.1.1.4'

loop_
_geom_angle_atom_site_label_1
_geom_angle_atom_site_label_2
_geom_angle_atom_site_label_3
_geom_angle
C39 Ru1 C40 96.16(10)
C39 Ru1 C41 97.34(11)
C40 Ru1 C41 91.08(10)
C39 Ru1 C12 100.85(10)
C40 Ru1 C12 93.48(10)
C41 Ru1 C12 160.65(10)
C39 Ru1 C31 100.44(9)
C40 Ru1 C31 161.58(10)
C41 Ru1 C31 94.65(9)
C12 Ru1 C31 75.65(9)
C39 Ru1 Ru2 146.28(7)
C40 Ru1 Ru2 107.03(7)
C41 Ru1 Ru2 106.15(8)
C12 Ru1 Ru2 54.56(6)
C31 Ru1 Ru2 54.55(6)
C44 Ru2 C43 88.55(10)
C44 Ru2 C42 95.65(11)
C43 Ru2 C42 92.20(10)
C44 Ru2 C11 154.22(9)
C43 Ru2 C11 112.14(9)
C42 Ru2 C11 98.60(10)
C44 Ru2 C12 134.24(10)
C43 Ru2 C12 90.64(9)
C42 Ru2 C12 130.10(10)
C11 Ru2 C12 36.23(8)
C44 Ru2 C31 90.17(9)
C43 Ru2 C31 148.87(9)
C42 Ru2 C31 118.87(9)
C11 Ru2 C31 64.14(8)
C12 Ru2 C31 68.49(8)
C44 Ru2 C30 119.81(9)
C43 Ru2 C30 150.28(9)
C42 Ru2 C30 93.47(9)
C11 Ru2 C30 38.15(8)
C12 Ru2 C30 63.75(8)
C31 Ru2 C30 36.17(8)
C44 Ru2 Ru1 87.20(8)
C43 Ru2 Ru1 100.14(7)
C42 Ru2 Ru1 167.41(7)
C11 Ru2 Ru1 74.53(6)
C12 Ru2 Ru1 48.01(6)
C31 Ru2 Ru1 48.73(6)
C30 Ru2 Ru1 74.57(6)
C3 Fe1 C4 40.69(11)
C3 Fe1 C8 102.48(12)
C4 Fe1 C8 104.04(11)
C3 Fe1 C7 107.42(12)
C4 Fe1 C7 133.97(12)
C8 Fe1 C7 40.41(13)
C3 Fe1 C9 130.46(13)
C4 Fe1 C9 105.94(12)
C8 Fe1 C9 40.30(13)
C7 Fe1 C9 67.29(12)
C3 Fe1 C2 40.93(10)
C4 Fe1 C2 68.37(10)
C8 Fe1 C2 133.07(12)
C7 Fe1 C2 111.35(11)
C9 Fe1 C2 171.20(13)
C3 Fe1 C10 169.40(11)
C4 Fe1 C10 137.22(12)
C8 Fe1 C10 67.19(12)
C7 Fe1 C10 66.61(12)
C9 Fe1 C10 39.75(13)
C2 Fe1 C10 148.59(12)
C3 Fe1 C5 68.08(10)
C4 Fe1 C5 40.49(10)
C8 Fe1 C5 136.11(11)
C7 Fe1 C5 174.46(12)
C9 Fe1 C5 112.79(11)
C2 Fe1 C5 67.66(9)
C10 Fe1 C5 117.28(11)
C3 Fe1 C6 140.41(12)
C4 Fe1 C6 171.16(11)
C8 Fe1 C6 67.24(11)
C7 Fe1 C6 39.72(12)
C9 Fe1 C6 66.66(12)
C2 Fe1 C6 118.33(11)
C10 Fe1 C6 39.27(12)
C5 Fe1 C6 145.77(11)
C3 Fe1 C1 67.94(9)
C4 Fe1 C1 67.76(9)
C8 Fe1 C1 170.27(11)
C7 Fe1 C1 142.38(11)
C9 Fe1 C1 145.29(12)
C2 Fe1 C1 40.05(9)
C10 Fe1 C1 122.29(10)
C5 Fe1 C1 39.94(9)
C6 Fe1 C1 121.06(10)
C22 Fe2 C21 40.87(9)
C22 Fe2 C27 104.18(11)
C21 Fe2 C27 120.19(12)
C22 Fe2 C28 117.95(11)
C21 Fe2 C28 154.35(11)
C27 Fe2 C28 40.52(13)
C22 Fe2 C23 40.62(10)
C21 Fe2 C23 68.66(10)
C27 Fe2 C23 120.36(11)
C28 Fe2 C23 104.42(11)
C22 Fe2 C26 122.69(11)
C21 Fe2 C26 108.36(11)
C27 Fe2 C26 40.60(12)
C28 Fe2 C26 68.24(12)
C23 Fe2 C26 157.74(11)
C22 Fe2 C24 68.33(10)
C21 Fe2 C24 68.62(10)
C27 Fe2 C24 157.83(12)
C28 Fe2 C24 123.02(12)
C23 Fe2 C24 40.59(9)
C26 Fe2 C24 160.73(11)
C22 Fe2 C25 161.20(11)
C21 Fe2 C25 126.87(10)
C27 Fe2 C25 68.15(12)
C28 Fe2 C25 68.11(11)
C23 Fe2 C25 158.11(11)
C26 Fe2 C25 40.55(11)
C24 Fe2 C25 125.05(10)
C22 Fe2 C29 154.48(11)
C21 Fe2 C29 163.96(10)
C27 Fe2 C29 68.10(12)
C28 Fe2 C29 40.50(12)
C23 Fe2 C29 120.75(11)
C26 Fe2 C29 68.13(12)
C24 Fe2 C29 109.19(11)
C25 Fe2 C29 40.42(11)
C22 Fe2 C20 68.82(9)
C21 Fe2 C20 41.07(9)
C27 Fe2 C20 157.98(12)
C28 Fe2 C20 161.33(12)
C23 Fe2 C20 68.68(9)
C26 Fe2 C20 124.52(11)
C24 Fe2 C20 40.73(9)
C25 Fe2 C20 111.52(10)
C29 Fe2 C20 126.97(11)
C5 C1 C2 106.8(2)
C5 C1 C11 124.4(2)
C2 C1 C11 127.2(2)
C5 C1 Fe1 68.11(12)
C2 C1 Fe1 67.83(13)
C11 C1 Fe1 140.12(16)
C3 C2 C1 108.1(2)
C3 C2 Fe1 68.22(14)
C1 C2 Fe1 72.12(13)
C3 C2 H2 125.9
C1 C2 H2 125.9
Fe1 C2 H2 125.9
C4 C3 C2 108.1(2)
C4 C3 Fe1 69.81(14)
C2 C3 Fe1 70.85(14)
C4 C3 H3 125.9
C2 C3 H3 125.9
Fe1 C3 H3 125.9
C3 C4 C5 108.2(2)
C3 C4 Fe1 69.50(14)
C5 C4 Fe1 71.16(14)
C3 C4 H4 125.9
C5 C4 H4 125.9
Fe1 C4 H4 125.9
C4 C5 C1 108.6(2)
C4 C5 Fe1 68.35(13)
C1 C5 Fe1 71.95(13)
C4 C5 H5 125.7
C1 C5 H5 125.7
Fe1 C5 H5 125.7
C10 C6 C7 108.2(3)
C10 C6 Fe1 70.26(16)
C7 C6 Fe1 69.24(15)
C10 C6 H6 125.9
C7 C6 H6 125.9
Fe1 C6 H6 125.9
C6 C7 C8 108.1(3)
C6 C7 Fe1 71.04(15)
C8 C7 Fe1 69.38(15)
C6 C7 H7 125.9
C8 C7 H7 125.9
Fe1 C7 H7 125.9
C9 C8 C7 107.3(3)
C9 C8 Fe1 70.31(16)
C7 C8 Fe1 70.21(15)
C9 C8 H8 126.3
C7 C8 H8 126.3
Fe1 C8 H8 126.3
C10 C9 C8 108.0(3)
C10 C9 Fe1 70.88(16)
C8 C9 Fe1 69.39(17)
C10 C9 H9 126.0
C8 C9 H9 126.0
Fe1 C9 H9 126.0
C6 C10 C9 108.4(3)
C6 C10 Fe1 70.46(16)
C9 C10 Fe1 69.37(17)
C6 C10 H10 125.8
C9 C10 H10 125.8
Fe1 C10 H10 125.8
C12 C11 C30 112.17(19)
C12 C11 C1 127.01(19)
C30 C11 C1 120.81(19)
C12 C11 Ru2 71.92(13)
C30 C11 Ru2 71.66(12)
C1 C11 Ru2 125.04(15)
C11 C12 C13 123.6(2)
C11 C12 Ru1 120.55(16)
C13 C12 Ru1 115.44(16)
C11 C12 Ru2 71.85(13)
C13 C12 Ru2 128.42(16)
Ru1 C12 Ru2 77.43(7)
O1 C13 C12 123.1(2)
O1 C13 C14 122.0(2)
C12 C13 C14 114.45(19)
C15 C14 C19 119.1(2)
C15 C14 C13 122.0(2)
C19 C14 C13 118.8(2)
C16 C15 C14 120.7(2)
C16 C15 H15 119.7
C14 C15 H15 119.7
C17 C16 C15 119.8(3)
C17 C16 H16 120.1
C15 C16 H16 120.1
C16 C17 C18 119.9(3)
C16 C17 H17 120.1
C18 C17 H17 120.1
C19 C18 C17 120.6(2)
C19 C18 H18 119.7
C17 C18 H18 119.7
C18 C19 C14 119.9(2)
C18 C19 H19 120.0
C14 C19 H19 120.0
C24 C20 C21 106.7(2)
C24 C20 C30 128.4(2)
C21 C20 C30 124.1(2)
C24 C20 Fe2 69.09(13)
C21 C20 Fe2 68.34(13)
C30 C20 Fe2 135.05(16)
C22 C21 C20 108.2(2)
C22 C21 Fe2 69.54(14)
C20 C21 Fe2 70.59(13)
C22 C21 H21 125.9
C20 C21 H21 125.9
Fe2 C21 H21 125.9
C23 C22 C21 108.4(2)
C23 C22 Fe2 70.01(14)
C21 C22 Fe2 69.58(13)
C23 C22 H22 125.8
C21 C22 H22 125.8
Fe2 C22 H22 125.8
C22 C23 C24 108.1(2)
C22 C23 Fe2 69.38(14)
C24 C23 Fe2 70.01(13)
C22 C23 H23 126.0
C24 C23 H23 126.0
Fe2 C23 H23 126.0
C23 C24 C20 108.7(2)
C23 C24 Fe2 69.40(13)
C20 C24 Fe2 70.17(13)
C23 C24 H24 125.7
C20 C24 H24 125.7
Fe2 C24 H24 125.7
C29 C25 C26 108.0(3)
C29 C25 Fe2 69.89(15)
C26 C25 Fe2 69.44(15)
C29 C25 H25 126.0
C26 C25 H25 126.0
Fe2 C25 H25 126.0
C27 C26 C25 107.8(3)
C27 C26 Fe2 69.44(15)
C25 C26 Fe2 70.01(14)
C27 C26 H26 126.1
C25 C26 H26 126.1
Fe2 C26 H26 126.1
C28 C27 C26 108.2(3)
C28 C27 Fe2 69.92(16)
C26 C27 Fe2 69.95(15)
C28 C27 H27 125.9
C26 C27 H27 125.9
Fe2 C27 H27 125.9
C27 C28 C29 108.1(3)
C27 C28 Fe2 69.56(16)
C29 C28 Fe2 70.21(15)
C27 C28 H28 126.0
C29 C28 H28 126.0
Fe2 C28 H28 126.0
C28 C29 C25 107.9(3)
C28 C29 Fe2 69.29(16)
C25 C29 Fe2 69.69(15)
C28 C29 H29 126.1
C25 C29 H29 126.1
Fe2 C29 H29 126.1
C31 C30 C20 126.2(2)
C31 C30 C11 112.21(19)
C20 C30 C11 121.46(19)
C31 C30 Ru2 71.41(13)
C20 C30 Ru2 129.46(16)
C11 C30 Ru2 70.20(12)
C30 C31 C32 126.1(2)
C30 C31 Ru1 119.20(15)
C32 C31 Ru1 114.61(15)
C30 C31 Ru2 72.42(13)
C32 C31 Ru2 124.80(16)
Ru1 C31 Ru2 76.72(7)
O2 C32 C31 122.2(2)
O2 C32 C33 120.0(2)
C31 C32 C33 117.0(2)
C34 C33 C38 119.0(3)
C34 C33 C32 122.4(2)
C38 C33 C32 118.6(2)
C35 C34 C33 120.7(3)
C35 C34 H34 119.7
C33 C34 H34 119.7
C36 C35 C34 120.3(3)
C36 C35 H35 119.9
C34 C35 H35 119.9
C37 C36 C35 119.5(3)
C37 C36 H36 120.3
C35 C36 H36 120.3
C36 C37 C38 121.2(3)
C36 C37 H37 119.4
C38 C37 H37 119.4
C37 C38 C33 119.4(3)
C37 C38 H38 120.3
C33 C38 H38 120.3
O3 C39 Ru1 176.5(2)
O4 C40 Ru1 178.4(2)
O5 C41 Ru1 176.5(2)
O6 C42 Ru2 176.8(2)
O7 C43 Ru2 175.6(2)
O8 C44 Ru2 176.8(2)

loop_
_geom_bond_atom_site_label_1
_geom_bond_atom_site_label_2
_geom_bond_distance
Ru1 C39 1.908(3)
Ru1 C40 1.947(3)
Ru1 C41 1.948(3)
Ru1 C12 2.067(2)
Ru1 C31 2.096(2)
Ru1 Ru2 2.7141(3)
Ru2 C44 1.909(3)
Ru2 C43 1.913(2)
Ru2 C42 1.948(3)
Ru2 C11 2.265(2)
Ru2 C12 2.266(2)
Ru2 C31 2.272(2)
Ru2 C30 2.285(2)
Fe1 C3 2.027(2)
Fe1 C4 2.031(2)
Fe1 C8 2.034(3)
Fe1 C7 2.045(3)
Fe1 C9 2.046(3)
Fe1 C2 2.062(2)
Fe1 C10 2.066(3)
Fe1 C5 2.068(2)
Fe1 C6 2.068(3)
Fe1 C1 2.119(2)
Fe2 C22 2.035(2)
Fe2 C21 2.035(2)
Fe2 C27 2.038(3)
Fe2 C28 2.043(3)
Fe2 C23 2.043(2)
Fe2 C26 2.045(3)
Fe2 C24 2.051(2)
Fe2 C25 2.052(3)
Fe2 C29 2.055(3)
Fe2 C20 2.065(2)
C1 C5 1.431(3)
C1 C2 1.432(3)
C1 C11 1.492(3)
C2 C3 1.430(4)
C2 H2 0.9800
C3 C4 1.411(4)
C3 H3 0.9800
C4 C5 1.419(3)
C4 H4 0.9800
C5 H5 0.9800
C6 C10 1.389(4)
C6 C7 1.398(4)
C6 H6 0.9800
C7 C8 1.409(4)
C7 H7 0.9800
C8 C9 1.406(5)
C8 H8 0.9800
C9 C10 1.398(5)
C9 H9 0.9800
C10 H10 0.9800
C11 C12 1.409(3)
C11 C30 1.487(3)
C12 C13 1.492(3)
C13 O1 1.219(3)
C13 C14 1.498(3)
C14 C15 1.389(3)
C14 C19 1.394(3)
C15 C16 1.386(4)
C15 H15 0.9300
C16 C17 1.377(4)
C16 H16 0.9300
C17 C18 1.388(4)
C17 H17 0.9300
C18 C19 1.377(4)
C18 H18 0.9300
C19 H19 0.9300
C20 C24 1.433(3)
C20 C21 1.439(3)
C20 C30 1.483(3)
C21 C22 1.421(3)
C21 H21 0.9800
C22 C23 1.415(4)
C22 H22 0.9800
C23 C24 1.420(3)
C23 H23 0.9800
C24 H24 0.9800
C25 C29 1.419(4)
C25 C26 1.420(4)
C25 H25 0.9800
C26 C27 1.417(4)
C26 H26 0.9800
C27 C28 1.413(5)
C27 H27 0.9800
C28 C29 1.419(4)
C28 H28 0.9800
C29 H29 0.9800
C30 C31 1.414(3)
C31 C32 1.498(3)
C32 O2 1.221(3)
C32 C33 1.503(4)
C33 C34 1.390(4)
C33 C38 1.398(3)
C34 C35 1.383(4)
C34 H34 0.9300
C35 C36 1.377(4)
C35 H35 0.9300
C36 C37 1.377(5)
C36 H36 0.9300
C37 C38 1.388(4)
C37 H37 0.9300
C38 H38 0.9300
C39 O3 1.137(3)
C40 O4 1.136(3)
C41 O5 1.136(3)
C42 O6 1.128(3)
C43 O7 1.132(3)
C44 O8 1.138(3)
